data_1545522
loop_
_publ_author_name
'Cretenoud, Julien'
'\"Ozen, Bilal'
'Schmaltz, Thomas'
'G\"orl, Daniel'
'Fabrizio, Alberto'
'Corminboeuf, Cl\'emence'
'Fadaei Tirani, Farzaneh'
'Scopelliti, Rosario'
'Frauenrath, Holger'

_publ_section_title
;
 Synthesis and characterization of semiaromatic polyamides comprising
 benzofurobenzofuran repeating units
;
_journal_issue 14
_journal_name_full 'Polym. Chem.'
_journal_page_first 2197
_journal_paper_doi 10.1039/C7PY00129K
_journal_volume 8
_journal_year 2017
_chemical_formula_moiety 'C22 H24 N2 O5, 1.5(C2 H6 O)'
_chemical_formula_sum 'C25 H33 N2 O6.5'
_chemical_formula_weight 465.53
_space_group_crystal_system triclinic
_space_group_IT_number 2
_space_group_name_Hall '-P 1'
_space_group_name_H-M_alt 'P -1'
_symmetry_space_group_name_Hall '-P 1'
_symmetry_space_group_name_H-M 'P -1'
_atom_sites_solution_hydrogens mixed
_atom_sites_solution_primary direct
_atom_sites_solution_secondary difmap
_audit_creation_method SHELXL-2016/6
_audit_update_record
;
2017-01-18 deposited with the CCDC.
2017-03-07 downloaded from the CCDC.
;
_cell_angle_alpha 90.789(2)
_cell_angle_beta 103.313(3)
_cell_angle_gamma 109.953(2)
_cell_formula_units_Z 4
_cell_length_a 10.1910(3)
_cell_length_b 13.7072(3)
_cell_length_c 19.0724(5)
_cell_measurement_reflns_used 10960
_cell_measurement_temperature 140.00(10)
_cell_measurement_theta_max 75.5850
_cell_measurement_theta_min 3.9640
_cell_volume 2424.55(12)
_computing_cell_refinement 'CrysAlisPro 1.171.38.41 (Rigaku OD, 2015)'
_computing_data_collection 'CrysAlisPro 1.171.38.41 (Rigaku OD, 2015)'
_computing_data_reduction 'CrysAlisPro 1.171.38.41 (Rigaku OD, 2015)'
_computing_molecular_graphics 'Olex2 (Dolomanov et al., 2009)'
_computing_publication_material 'CIFTAB (Sheldrick, 2016)'
_computing_structure_refinement 'SHELXL-2016/6 (Sheldrick, 2016)'
_computing_structure_solution 'ShelXT (Sheldrick, 2015)'
_diffrn_ambient_environment N~2~
_diffrn_ambient_temperature 140.00(10)
_diffrn_detector 'CCD plate'
_diffrn_detector_area_resol_mean 5.1333
_diffrn_detector_type Atlas
_diffrn_measured_fraction_theta_full 0.999
_diffrn_measured_fraction_theta_max 0.965
_diffrn_measurement_details
;
List of Runs (angles in degrees, time in seconds):

  # Type    Start    End  Width  t~exp~   \w     \q     \k     \f   Frames
#--------------------------------------------------------------------------
  1  \w    -57.00  31.00   1.00    1.00    --  -42.26  57.00 -90.00   88
  2  \w     30.00  83.00   1.00    1.00    --   42.26-125.00-180.00   53
  3  \w     37.00 122.00   1.00    1.00    --  110.51-125.00-180.00   85
  4  \w     76.00 122.00   1.00    1.00    --  110.51-125.00 -30.00   46
  5  \w     54.00  80.00   1.00    1.00    --  110.51 -94.00   0.00   26
  6  \w     45.00  78.00   1.00    1.00    --  110.51 -61.00  60.00   33
  7  \w     42.00 108.00   1.00    1.00    --  110.51 -94.00  30.00   66
  8  \w     35.00 136.00   1.00    1.00    --  110.51 -30.00 -30.00  101
  9  \w    117.00 178.00   1.00    1.00    --  110.51  45.00 -30.00   61
 10  \w    122.00 178.00   1.00    1.00    --  110.51 125.00 -30.00   56
 11  \w    117.00 159.00   1.00    1.00    --  110.51 117.00 -65.00   42
 12  \w     38.00 136.00   1.00    1.00    --  110.51 -45.00-120.00   98
 13  \w     32.00  83.00   1.00    1.00    --   42.26-125.00  30.00   51
 14  \w     23.00  50.00   1.00    1.00    --   42.26-125.00 120.00   27
 15  \w     34.00 159.00   1.00    1.00    --  110.51 -15.00 150.00  125
 16  \w     29.00  78.00   1.00    1.00    --  110.51 -94.00 -90.00   49
 17  \w   -130.00  42.00   1.00    1.00    --  -42.26   0.00 -90.00  172
;
_diffrn_measurement_device 'four-circle diffractometer'
_diffrn_measurement_device_type 'SuperNova, Dual, Cu at zero, Atlas'
_diffrn_measurement_method '\w scans'
_diffrn_radiation_monochromator mirror
_diffrn_radiation_probe x-ray
_diffrn_radiation_type 'Cu K\a'
_diffrn_radiation_wavelength 1.54184
_diffrn_reflns_av_R_equivalents 0.0198
_diffrn_reflns_av_unetI/netI 0.0234
_diffrn_reflns_Laue_measured_fraction_full 0.999
_diffrn_reflns_Laue_measured_fraction_max 0.965
_diffrn_reflns_limit_h_max 12
_diffrn_reflns_limit_h_min -12
_diffrn_reflns_limit_k_max 17
_diffrn_reflns_limit_k_min -9
_diffrn_reflns_limit_l_max 23
_diffrn_reflns_limit_l_min -23
_diffrn_reflns_number 17613
_diffrn_reflns_point_group_measured_fraction_full 0.999
_diffrn_reflns_point_group_measured_fraction_max 0.965
_diffrn_reflns_theta_full 67.679
_diffrn_reflns_theta_max 76.154
_diffrn_reflns_theta_min 3.448
_diffrn_source 'micro-focus sealed X-ray tube'
_diffrn_source_type 'SuperNova (Cu) X-ray Source'
_exptl_absorpt_coefficient_mu 0.757
_exptl_absorpt_correction_T_max 1.00000
_exptl_absorpt_correction_T_min 0.30076
_exptl_absorpt_correction_type multi-scan
_exptl_absorpt_process_details
;
CrysAlisPro 1.171.38.41 (Rigaku Oxford Diffraction, 2015)
Empirical absorption correction using spherical harmonics,
implemented in SCALE3 ABSPACK scaling algorithm.
;
_exptl_crystal_colour colourless
_exptl_crystal_density_diffrn 1.275
_exptl_crystal_description irregular
_exptl_crystal_F_000 996
_exptl_crystal_size_max 0.545
_exptl_crystal_size_mid 0.445
_exptl_crystal_size_min 0.360
_refine_diff_density_max 0.366
_refine_diff_density_min -0.245
_refine_diff_density_rms 0.045
_refine_ls_extinction_method none
_refine_ls_goodness_of_fit_ref 1.036
_refine_ls_hydrogen_treatment mixed
_refine_ls_matrix_type full
_refine_ls_number_parameters 664
_refine_ls_number_reflns 9787
_refine_ls_number_restraints 40
_refine_ls_restrained_S_all 1.040
_refine_ls_R_factor_all 0.0496
_refine_ls_R_factor_gt 0.0444
_refine_ls_shift/su_max 0.001
_refine_ls_shift/su_mean 0.000
_refine_ls_structure_factor_coef Fsqd
_refine_ls_weighting_details 'w=1/[\s^2^(Fo^2^)+(0.0794P)^2^+0.4636P] where P=(Fo^2^+2Fc^2^)/3'
_refine_ls_weighting_scheme calc
_refine_ls_wR_factor_gt 0.1265
_refine_ls_wR_factor_ref 0.1322
_reflns_Friedel_coverage 0.000
_reflns_number_gt 8567
_reflns_number_total 9787
_reflns_threshold_expression 'I > 2\s(I)'
_cod_data_source_file c7py00129k2.cif
_cod_data_source_block shelx
_cod_depositor_comments
;
Adding full bibliography for 1545521--1545522.cif.

2019-07-12
Z value and formula fixed to values more according to usual
chemical conventions.                 miguel
;
_cod_original_formula_sum 'C50 H66 N4 O13'
_cod_original_formula_weight 931.06
_cod_original_formula_moiety '2(C22 H24 N2 O5), 3(C2 H6 O)'
_cod_original_formula_units_Z 2
_cod_original_cell_volume 2424.57(12)
_cod_database_code 1545522
_shelx_shelxl_version_number 2016/6
_shelx_space_group_comment
;
The symmetry employed for this shelxl refinement is uniquely defined
by the following loop, which should always be used as a source of
symmetry information in preference to the above space-group names.
They are only intended as comments.
;

loop_
_space_group_symop_operation_xyz
'x, y, z'
'-x, -y, -z'

loop_
_atom_site_label
_atom_site_type_symbol
_atom_site_fract_x
_atom_site_fract_y
_atom_site_fract_z
_atom_site_U_iso_or_equiv
_atom_site_adp_type
_atom_site_occupancy
_atom_site_site_symmetry_order
_atom_site_calc_flag
_atom_site_refinement_flags_posn
_atom_site_refinement_flags_adp
_atom_site_refinement_flags_occupancy
_atom_site_disorder_assembly
_atom_site_disorder_group
O1 O 0.65319(11) -0.09374(7) -0.02190(5) 0.0287(2) Uani 1 1 d . . . . .
O2 O 0.85389(10) 0.35834(7) -0.12301(5) 0.0264(2) Uani 1 1 d . . . . .
O3 O 0.69899(10) 0.45103(7) -0.13864(5) 0.0262(2) Uani 1 1 d . . . . .
O4 O 0.82727(9) 0.42871(7) 0.04495(4) 0.02141(18) Uani 1 1 d . . . . .
H4 H 0.835(2) 0.4947(15) 0.0445(10) 0.038(5) Uiso 1 1 d . . . . .
O5 O 0.14801(9) 0.37960(7) -0.01757(5) 0.0260(2) Uani 1 1 d . . . . .
O6 O 0.65285(11) -0.09774(7) 0.46815(5) 0.0277(2) Uani 1 1 d . . . . .
O7 O 0.84758(10) 0.35689(7) 0.36901(5) 0.0255(2) Uani 1 1 d . . . . .
O8 O 0.70873(10) 0.46092(7) 0.36214(5) 0.02517(19) Uani 1 1 d . . . . .
O9 O 0.83082(9) 0.41870(7) 0.54244(4) 0.02126(18) Uani 1 1 d . . . . .
H9 H 0.839(2) 0.4864(17) 0.5452(11) 0.049(5) Uiso 1 1 d . . . . .
O10 O 0.15126(10) 0.38560(7) 0.47862(5) 0.0276(2) Uani 1 1 d . . . . .
O11 O 0.74307(12) 0.17677(8) 0.18317(5) 0.0369(2) Uani 1 1 d . . . . .
H11A H 0.815(3) 0.2389(19) 0.1776(13) 0.074(7) Uiso 1 1 d . . . . .
O12 O 0.95204(12) 0.35421(8) 0.16880(6) 0.0394(2) Uani 1 1 d . . . . .
H12 H 0.914(3) 0.3861(19) 0.1330(13) 0.076(7) Uiso 1 1 d . . . . .
O13 O 0.40875(13) 0.86334(9) 0.35093(6) 0.0430(3) Uani 1 1 d D . . . .
H13A H 0.492037 0.874906 0.377103 0.064 Uiso 0.736(5) 1 calc R U P A 1
H13B H 0.484688 0.869297 0.382286 0.064 Uiso 0.264(5) 1 calc R U P A 2
N1 N 0.66218(12) -0.00189(8) 0.08007(6) 0.0241(2) Uani 1 1 d . . . . .
H1 H 0.6871(17) 0.0580(13) 0.1030(9) 0.026(4) Uiso 1 1 d . . . . .
N2 N 0.21330(11) 0.24583(8) 0.02564(6) 0.0235(2) Uani 1 1 d . . . . .
H2 H 0.2659(18) 0.2078(12) 0.0206(8) 0.025(4) Uiso 1 1 d . . . . .
N3 N 0.66731(12) -0.00509(8) 0.57053(6) 0.0232(2) Uani 1 1 d . . . . .
H3 H 0.6802(17) 0.0532(13) 0.5902(9) 0.025(4) Uiso 1 1 d . . . . .
N4 N 0.22049(12) 0.25608(8) 0.52638(6) 0.0250(2) Uani 1 1 d . . . . .
H4A H 0.2705(18) 0.2168(13) 0.5230(8) 0.025(4) Uiso 1 1 d . . . . .
C1 C 0.88501(17) -0.08535(13) 0.16079(9) 0.0412(4) Uani 1 1 d . . . . .
H1A H 0.963035 -0.080524 0.203331 0.062 Uiso 1 1 calc R U . . .
H1B H 0.916561 -0.025810 0.133055 0.062 Uiso 1 1 calc R U . . .
H1C H 0.860227 -0.150345 0.130290 0.062 Uiso 1 1 calc R U . . .
C2 C 0.75382(16) -0.08437(12) 0.18508(8) 0.0342(3) Uani 1 1 d . . . . .
H2A H 0.780368 -0.019377 0.216895 0.041 Uiso 1 1 calc R U . . .
H2B H 0.723796 -0.143885 0.213879 0.041 Uiso 1 1 calc R U . . .
C3 C 0.62681(14) -0.09132(10) 0.12195(7) 0.0271(3) Uani 1 1 d . . . . .
H3A H 0.599680 -0.156264 0.089988 0.033 Uiso 1 1 calc R U . . .
H3B H 0.542926 -0.094386 0.140846 0.033 Uiso 1 1 calc R U . . .
C4 C 0.67622(13) -0.00955(9) 0.01244(7) 0.0220(2) Uani 1 1 d . . . . .
C5 C 0.72320(13) 0.09037(9) -0.02183(6) 0.0204(2) Uani 1 1 d . . . . .
C6 C 0.78631(14) 0.08947(10) -0.07952(7) 0.0252(3) Uani 1 1 d . . . . .
H6 H 0.796881 0.026854 -0.094686 0.030 Uiso 1 1 calc R U . . .
C7 C 0.83397(14) 0.17723(11) -0.11527(7) 0.0267(3) Uani 1 1 d . . . . .
H7 H 0.877674 0.176181 -0.154088 0.032 Uiso 1 1 calc R U . . .
C8 C 0.81504(13) 0.26627(10) -0.09192(6) 0.0222(2) Uani 1 1 d . . . . .
C9 C 0.75406(12) 0.27011(9) -0.03453(6) 0.0184(2) Uani 1 1 d . . . . .
C10 C 0.70680(12) 0.18235(9) 0.00090(6) 0.0188(2) Uani 1 1 d . . . . .
H10 H 0.663991 0.184326 0.039940 0.023 Uiso 1 1 calc R U . . .
C11 C 0.81117(13) 0.43025(9) -0.08782(6) 0.0216(2) Uani 1 1 d . . . . .
H11 H 0.894982 0.496197 -0.068738 0.026 Uiso 1 1 calc R U . . .
C12 C 0.74715(12) 0.37756(9) -0.02472(6) 0.0182(2) Uani 1 1 d . . . . .
C13 C 0.59623(12) 0.37998(8) -0.04653(6) 0.0183(2) Uani 1 1 d . . . . .
C14 C 0.57829(13) 0.42163(9) -0.11223(6) 0.0218(2) Uani 1 1 d . . . . .
C15 C 0.45012(15) 0.43389(11) -0.14652(7) 0.0276(3) Uani 1 1 d . . . . .
H15 H 0.438966 0.462395 -0.191693 0.033 Uiso 1 1 calc R U . . .
C16 C 0.33883(14) 0.40267(10) -0.11193(7) 0.0250(3) Uani 1 1 d . . . . .
H16 H 0.249886 0.410687 -0.133762 0.030 Uiso 1 1 calc R U . . .
C17 C 0.35418(13) 0.35973(9) -0.04578(6) 0.0199(2) Uani 1 1 d . . . . .
C18 C 0.48494(13) 0.34843(9) -0.01258(6) 0.0188(2) Uani 1 1 d . . . . .
H18 H 0.496899 0.319604 0.032445 0.023 Uiso 1 1 calc R U . . .
C19 C 0.23023(13) 0.32920(9) -0.01133(6) 0.0203(2) Uani 1 1 d . . . . .
C20 C 0.10472(14) 0.21078(11) 0.06701(7) 0.0299(3) Uani 1 1 d . . . . .
H20A H 0.032437 0.142404 0.044226 0.036 Uiso 1 1 calc R U . . .
H20B H 0.054341 0.261222 0.065991 0.036 Uiso 1 1 calc R U . . .
C21 C 0.17208(17) 0.20064(11) 0.14521(7) 0.0333(3) Uani 1 1 d . . . . .
H21A H 0.095591 0.178815 0.171746 0.040 Uiso 1 1 calc R U . . .
H21B H 0.214239 0.145281 0.146096 0.040 Uiso 1 1 calc R U . . .
C22 C 0.2884(2) 0.30105(12) 0.18386(9) 0.0447(4) Uani 1 1 d . . . . .
H22A H 0.324114 0.290926 0.234486 0.067 Uiso 1 1 calc R U . . .
H22B H 0.248190 0.356787 0.181988 0.067 Uiso 1 1 calc R U . . .
H22C H 0.368024 0.320335 0.160091 0.067 Uiso 1 1 calc R U . . .
C23 C 0.89208(17) -0.08940(13) 0.65338(9) 0.0394(3) Uani 1 1 d . . . . .
H23A H 0.970774 -0.082003 0.696170 0.059 Uiso 1 1 calc R U . . .
H23B H 0.923759 -0.033449 0.622884 0.059 Uiso 1 1 calc R U . . .
H23C H 0.865137 -0.157139 0.625793 0.059 Uiso 1 1 calc R U . . .
C24 C 0.76298(15) -0.08259(11) 0.67703(7) 0.0294(3) Uani 1 1 d . . . . .
H24A H 0.792127 -0.014894 0.706182 0.035 Uiso 1 1 calc R U . . .
H24B H 0.732958 -0.138567 0.708518 0.035 Uiso 1 1 calc R U . . .
C25 C 0.63443(14) -0.09251(10) 0.61413(7) 0.0245(3) Uani 1 1 d . . . . .
H25A H 0.607626 -0.158443 0.583301 0.029 Uiso 1 1 calc R U . . .
H25B H 0.550978 -0.095190 0.633276 0.029 Uiso 1 1 calc R U . . .
C26 C 0.67619(13) -0.01278(9) 0.50211(7) 0.0212(2) Uani 1 1 d . . . . .
C27 C 0.71782(13) 0.08628(9) 0.46705(6) 0.0199(2) Uani 1 1 d . . . . .
C28 C 0.77085(14) 0.08486(10) 0.40572(7) 0.0244(3) Uani 1 1 d . . . . .
H28 H 0.775687 0.021479 0.387829 0.029 Uiso 1 1 calc R U . . .
C29 C 0.81663(14) 0.17336(10) 0.37023(7) 0.0260(3) Uani 1 1 d . . . . .
H29 H 0.853622 0.172101 0.328970 0.031 Uiso 1 1 calc R U . . .
C30 C 0.80585(13) 0.26343(9) 0.39778(6) 0.0213(2) Uani 1 1 d . . . . .
C31 C 0.75152(12) 0.26691(9) 0.45767(6) 0.0182(2) Uani 1 1 d . . . . .
C32 C 0.70742(12) 0.17897(9) 0.49316(6) 0.0185(2) Uani 1 1 d . . . . .
H32 H 0.670742 0.181117 0.534431 0.022 Uiso 1 1 calc R U . . .
C33 C 0.81632(13) 0.43083(9) 0.40951(6) 0.0212(2) Uani 1 1 d . . . . .
H33 H 0.905260 0.492922 0.430023 0.025 Uiso 1 1 calc R U . . .
C34 C 0.75060(12) 0.37513(9) 0.47157(6) 0.0182(2) Uani 1 1 d . . . . .
C35 C 0.60212(12) 0.38253(8) 0.45135(6) 0.0180(2) Uani 1 1 d . . . . .
C36 C 0.58856(13) 0.43227(9) 0.38867(6) 0.0206(2) Uani 1 1 d . . . . .
C37 C 0.46525(14) 0.45332(10) 0.35784(7) 0.0249(3) Uani 1 1 d . . . . .
H37 H 0.457780 0.488188 0.315206 0.030 Uiso 1 1 calc R U . . .
C38 C 0.35309(13) 0.42132(10) 0.39186(7) 0.0238(2) Uani 1 1 d . . . . .
H38 H 0.267270 0.434851 0.372058 0.029 Uiso 1 1 calc R U . . .
C39 C 0.36312(13) 0.36959(9) 0.45462(6) 0.0199(2) Uani 1 1 d . . . . .
C40 C 0.49016(12) 0.35069(8) 0.48489(6) 0.0188(2) Uani 1 1 d . . . . .
H40 H 0.499052 0.316533 0.527802 0.023 Uiso 1 1 calc R U . . .
C41 C 0.23685(13) 0.33801(9) 0.48760(7) 0.0214(2) Uani 1 1 d . . . . .
C42 C 0.10183(14) 0.21891(10) 0.56135(8) 0.0282(3) Uani 1 1 d . . . . .
H42A H 0.068578 0.141831 0.558827 0.034 Uiso 1 1 calc R U . . .
H42B H 0.020410 0.238232 0.534408 0.034 Uiso 1 1 calc R U . . .
C43 C 0.14272(17) 0.26298(12) 0.63987(8) 0.0377(3) Uani 1 1 d . . . . .
H43A H 0.184917 0.340025 0.643132 0.045 Uiso 1 1 calc R U . . .
H43B H 0.216961 0.237609 0.668090 0.045 Uiso 1 1 calc R U . . .
C44 C 0.0135(2) 0.23157(14) 0.67255(9) 0.0477(4) Uani 1 1 d . . . . .
H44A H 0.044596 0.259238 0.723674 0.072 Uiso 1 1 calc R U . . .
H44B H -0.029633 0.155320 0.668629 0.072 Uiso 1 1 calc R U . . .
H44C H -0.057990 0.259906 0.646430 0.072 Uiso 1 1 calc R U . . .
C45 C 0.6294(2) 0.20572(14) 0.19735(9) 0.0439(4) Uani 1 1 d . . . . .
H45A H 0.588893 0.237800 0.155582 0.053 Uiso 1 1 calc R U . . .
H45B H 0.666471 0.257270 0.240580 0.053 Uiso 1 1 calc R U . . .
C46 C 0.51451(19) 0.10941(16) 0.21008(10) 0.0525(4) Uani 1 1 d . . . . .
H46A H 0.438290 0.128617 0.223071 0.079 Uiso 1 1 calc R U . . .
H46B H 0.556758 0.075868 0.249612 0.079 Uiso 1 1 calc R U . . .
H46C H 0.473546 0.060912 0.165863 0.079 Uiso 1 1 calc R U . . .
C47 C 1.02621(16) 0.42584(12) 0.23265(8) 0.0365(3) Uani 1 1 d . . . . .
H47A H 1.126578 0.463683 0.230022 0.044 Uiso 1 1 calc R U . . .
H47B H 1.030121 0.385857 0.275436 0.044 Uiso 1 1 calc R U . . .
C48 C 0.9570(2) 0.50382(13) 0.24294(9) 0.0451(4) Uani 1 1 d . . . . .
H48A H 1.006928 0.545751 0.289646 0.068 Uiso 1 1 calc R U . . .
H48B H 0.855473 0.467090 0.242042 0.068 Uiso 1 1 calc R U . . .
H48C H 0.963396 0.549547 0.203847 0.068 Uiso 1 1 calc R U . . .
C49A C 0.3836(4) 0.7942(2) 0.28974(12) 0.0464(7) Uani 0.736(5) 1 d D U P A 1
H49A H 0.454476 0.826540 0.261314 0.056 Uiso 0.736(5) 1 calc R U P A 1
H49B H 0.286035 0.781631 0.258572 0.056 Uiso 0.736(5) 1 calc R U P A 1
C50A C 0.3957(4) 0.6921(2) 0.31111(14) 0.0556(8) Uani 0.736(5) 1 d D U P A 1
H50A H 0.495808 0.703075 0.336156 0.083 Uiso 0.736(5) 1 calc R U P A 1
H50B H 0.366209 0.643087 0.267678 0.083 Uiso 0.736(5) 1 calc R U P A 1
H50C H 0.332997 0.663485 0.343470 0.083 Uiso 0.736(5) 1 calc R U P A 1
C49B C 0.3459(7) 0.7577(4) 0.3140(4) 0.0489(16) Uani 0.264(5) 1 d D U P A 2
H49C H 0.260978 0.752487 0.274319 0.059 Uiso 0.264(5) 1 calc R U P A 2
H49D H 0.312805 0.707442 0.348549 0.059 Uiso 0.264(5) 1 calc R U P A 2
C50B C 0.4527(8) 0.7305(7) 0.2836(4) 0.0546(18) Uani 0.264(5) 1 d D U P A 2
H50D H 0.481089 0.777695 0.247224 0.082 Uiso 0.264(5) 1 calc R U P A 2
H50E H 0.409332 0.658434 0.261026 0.082 Uiso 0.264(5) 1 calc R U P A 2
H50F H 0.537916 0.737621 0.322636 0.082 Uiso 0.264(5) 1 calc R U P A 2

loop_
_atom_site_aniso_label
_atom_site_aniso_U_11
_atom_site_aniso_U_22
_atom_site_aniso_U_33
_atom_site_aniso_U_23
_atom_site_aniso_U_13
_atom_site_aniso_U_12
O1 0.0358(5) 0.0209(4) 0.0314(5) 0.0016(3) 0.0061(4) 0.0140(4)
O2 0.0302(5) 0.0295(5) 0.0286(5) 0.0120(4) 0.0163(4) 0.0155(4)
O3 0.0259(5) 0.0342(5) 0.0258(4) 0.0150(4) 0.0119(4) 0.0158(4)
O4 0.0226(4) 0.0194(4) 0.0205(4) 0.0016(3) 0.0017(3) 0.0078(3)
O5 0.0202(4) 0.0226(4) 0.0386(5) 0.0064(4) 0.0088(4) 0.0106(3)
O6 0.0370(5) 0.0210(4) 0.0285(5) 0.0034(3) 0.0077(4) 0.0147(4)
O7 0.0316(5) 0.0262(4) 0.0281(4) 0.0117(4) 0.0171(4) 0.0155(4)
O8 0.0260(5) 0.0297(5) 0.0265(4) 0.0136(4) 0.0116(4) 0.0146(4)
O9 0.0203(4) 0.0203(4) 0.0213(4) 0.0011(3) 0.0017(3) 0.0071(3)
O10 0.0204(4) 0.0227(4) 0.0430(5) 0.0053(4) 0.0096(4) 0.0107(4)
O11 0.0444(6) 0.0336(5) 0.0325(5) 0.0012(4) 0.0115(4) 0.0125(5)
O12 0.0447(6) 0.0395(6) 0.0311(5) 0.0074(4) 0.0037(4) 0.0147(5)
O13 0.0498(7) 0.0472(6) 0.0375(6) -0.0046(5) 0.0082(5) 0.0262(5)
N1 0.0274(5) 0.0181(5) 0.0262(5) 0.0039(4) 0.0048(4) 0.0084(4)
N2 0.0214(5) 0.0253(5) 0.0282(5) 0.0084(4) 0.0098(4) 0.0112(4)
N3 0.0291(6) 0.0183(5) 0.0232(5) 0.0051(4) 0.0056(4) 0.0103(4)
N4 0.0222(5) 0.0229(5) 0.0345(6) 0.0073(4) 0.0115(4) 0.0106(4)
C1 0.0337(8) 0.0423(8) 0.0441(9) -0.0012(7) -0.0049(6) 0.0191(7)
C2 0.0390(8) 0.0347(7) 0.0276(7) 0.0068(5) 0.0013(6) 0.0158(6)
C3 0.0278(6) 0.0238(6) 0.0288(6) 0.0084(5) 0.0057(5) 0.0086(5)
C4 0.0183(5) 0.0212(6) 0.0266(6) 0.0036(5) 0.0021(4) 0.0095(4)
C5 0.0177(5) 0.0207(6) 0.0222(5) 0.0028(4) 0.0019(4) 0.0080(4)
C6 0.0264(6) 0.0261(6) 0.0269(6) 0.0005(5) 0.0060(5) 0.0145(5)
C7 0.0293(6) 0.0336(7) 0.0247(6) 0.0052(5) 0.0115(5) 0.0171(5)
C8 0.0201(6) 0.0259(6) 0.0226(6) 0.0064(5) 0.0075(4) 0.0091(5)
C9 0.0152(5) 0.0203(5) 0.0199(5) 0.0025(4) 0.0032(4) 0.0074(4)
C10 0.0161(5) 0.0214(5) 0.0192(5) 0.0028(4) 0.0038(4) 0.0072(4)
C11 0.0209(6) 0.0233(6) 0.0232(6) 0.0077(4) 0.0084(4) 0.0090(5)
C12 0.0172(5) 0.0185(5) 0.0192(5) 0.0048(4) 0.0055(4) 0.0062(4)
C13 0.0191(6) 0.0162(5) 0.0197(5) 0.0027(4) 0.0039(4) 0.0071(4)
C14 0.0234(6) 0.0229(6) 0.0220(6) 0.0064(4) 0.0083(5) 0.0098(5)
C15 0.0301(7) 0.0357(7) 0.0230(6) 0.0120(5) 0.0070(5) 0.0185(6)
C16 0.0234(6) 0.0293(6) 0.0245(6) 0.0060(5) 0.0029(5) 0.0140(5)
C17 0.0201(6) 0.0170(5) 0.0230(6) 0.0024(4) 0.0050(4) 0.0074(4)
C18 0.0207(6) 0.0167(5) 0.0197(5) 0.0041(4) 0.0050(4) 0.0075(4)
C19 0.0181(5) 0.0190(5) 0.0225(5) 0.0001(4) 0.0027(4) 0.0065(4)
C20 0.0226(6) 0.0372(7) 0.0330(7) 0.0121(5) 0.0113(5) 0.0111(5)
C21 0.0425(8) 0.0305(7) 0.0308(7) 0.0093(5) 0.0136(6) 0.0148(6)
C22 0.0652(11) 0.0326(7) 0.0345(8) 0.0031(6) 0.0085(7) 0.0176(7)
C23 0.0320(8) 0.0464(8) 0.0413(8) -0.0031(7) 0.0001(6) 0.0221(7)
C24 0.0306(7) 0.0334(7) 0.0255(6) 0.0076(5) 0.0035(5) 0.0150(6)
C25 0.0251(6) 0.0227(6) 0.0259(6) 0.0084(5) 0.0059(5) 0.0086(5)
C26 0.0194(5) 0.0197(5) 0.0257(6) 0.0047(4) 0.0034(4) 0.0099(4)
C27 0.0182(5) 0.0204(6) 0.0220(5) 0.0045(4) 0.0036(4) 0.0088(4)
C28 0.0288(6) 0.0246(6) 0.0252(6) 0.0035(5) 0.0071(5) 0.0160(5)
C29 0.0310(7) 0.0314(6) 0.0237(6) 0.0069(5) 0.0125(5) 0.0173(5)
C30 0.0201(6) 0.0241(6) 0.0229(6) 0.0085(4) 0.0075(4) 0.0100(5)
C31 0.0151(5) 0.0207(6) 0.0195(5) 0.0031(4) 0.0033(4) 0.0078(4)
C32 0.0168(5) 0.0209(5) 0.0193(5) 0.0046(4) 0.0050(4) 0.0081(4)
C33 0.0210(6) 0.0212(5) 0.0238(6) 0.0069(4) 0.0081(4) 0.0088(5)
C34 0.0172(5) 0.0186(5) 0.0192(5) 0.0056(4) 0.0060(4) 0.0058(4)
C35 0.0187(5) 0.0149(5) 0.0200(5) 0.0016(4) 0.0032(4) 0.0066(4)
C36 0.0220(6) 0.0201(5) 0.0214(6) 0.0040(4) 0.0073(4) 0.0084(5)
C37 0.0287(6) 0.0279(6) 0.0215(6) 0.0071(5) 0.0041(5) 0.0154(5)
C38 0.0226(6) 0.0255(6) 0.0246(6) 0.0026(5) 0.0020(5) 0.0128(5)
C39 0.0187(6) 0.0170(5) 0.0235(6) 0.0005(4) 0.0039(4) 0.0067(4)
C40 0.0194(5) 0.0166(5) 0.0211(5) 0.0031(4) 0.0050(4) 0.0072(4)
C41 0.0177(5) 0.0180(5) 0.0273(6) -0.0011(4) 0.0038(4) 0.0060(4)
C42 0.0218(6) 0.0275(6) 0.0364(7) 0.0068(5) 0.0111(5) 0.0076(5)
C43 0.0374(8) 0.0376(8) 0.0355(8) 0.0075(6) 0.0121(6) 0.0081(6)
C44 0.0550(10) 0.0459(9) 0.0448(9) 0.0051(7) 0.0264(8) 0.0119(8)
C45 0.0554(10) 0.0540(10) 0.0297(7) 0.0026(7) 0.0066(7) 0.0313(8)
C46 0.0380(9) 0.0790(13) 0.0403(9) -0.0017(8) 0.0076(7) 0.0221(9)
C47 0.0330(7) 0.0466(8) 0.0289(7) 0.0085(6) 0.0071(6) 0.0131(6)
C48 0.0529(10) 0.0477(9) 0.0418(9) 0.0134(7) 0.0222(7) 0.0197(8)
C49A 0.0717(17) 0.0574(15) 0.0192(10) 0.0024(9) 0.0083(10) 0.0360(13)
C50A 0.078(2) 0.0506(15) 0.0361(13) -0.0086(10) -0.0050(12) 0.0325(14)
C49B 0.063(3) 0.060(3) 0.026(3) -0.004(2) 0.004(2) 0.029(3)
C50B 0.056(4) 0.068(4) 0.046(4) -0.013(3) 0.012(3) 0.031(3)

loop_
_atom_type_symbol
_atom_type_description
_atom_type_scat_dispersion_real
_atom_type_scat_dispersion_imag
_atom_type_scat_source
C C 0.0181 0.0091 'International Tables Vol C Tables 4.2.6.8 and 6.1.1.4'
H H 0.0000 0.0000 'International Tables Vol C Tables 4.2.6.8 and 6.1.1.4'
N N 0.0311 0.0180 'International Tables Vol C Tables 4.2.6.8 and 6.1.1.4'
O O 0.0492 0.0322 'International Tables Vol C Tables 4.2.6.8 and 6.1.1.4'

loop_
_exptl_crystal_face_index_h
_exptl_crystal_face_index_k
_exptl_crystal_face_index_l
_exptl_crystal_face_perp_dist
-1 9 1 0.4607
-6 0 2 0.2676
-1 9 1 0.4573
-1 1 -12 0.1545
1 -9 -1 0.4492
1 0 12 0.1757
6 -1 -8 0.2659
4 5 -6 0.3019
-6 0 8 0.2641
-3 0 12 0.2197
1 6 -8 0.2987
-3 0 -10 0.1784
2 0 10 0.1749
6 1 0 0.2139

loop_
_geom_angle_atom_site_label_1
_geom_angle_atom_site_label_2
_geom_angle_atom_site_label_3
_geom_angle
C8 O2 C11 108.01(9)
C14 O3 C11 108.31(9)
C12 O4 H4 107.6(12)
C30 O7 C33 108.15(9)
C36 O8 C33 108.26(9)
C34 O9 H9 106.6(13)
C45 O11 H11A 106.7(15)
C47 O12 H12 110.4(16)
C49A O13 H13A 109.5
C49B O13 H13B 109.5
C4 N1 C3 122.93(11)
C4 N1 H1 119.9(11)
C3 N1 H1 116.5(11)
C19 N2 C20 123.20(11)
C19 N2 H2 116.6(10)
C20 N2 H2 119.9(10)
C26 N3 C25 124.57(11)
C26 N3 H3 118.9(11)
C25 N3 H3 116.6(11)
C41 N4 C42 121.60(11)
C41 N4 H4A 118.4(11)
C42 N4 H4A 118.7(11)
C2 C1 H1A 109.5
C2 C1 H1B 109.5
H1A C1 H1B 109.5
C2 C1 H1C 109.5
H1A C1 H1C 109.5
H1B C1 H1C 109.5
C1 C2 C3 112.94(12)
C1 C2 H2A 109.0
C3 C2 H2A 109.0
C1 C2 H2B 109.0
C3 C2 H2B 109.0
H2A C2 H2B 107.8
N1 C3 C2 111.41(11)
N1 C3 H3A 109.3
C2 C3 H3A 109.3
N1 C3 H3B 109.3
C2 C3 H3B 109.3
H3A C3 H3B 108.0
O1 C4 N1 123.31(11)
O1 C4 C5 119.87(11)
N1 C4 C5 116.81(10)
C6 C5 C10 119.47(11)
C6 C5 C4 116.92(11)
C10 C5 C4 123.61(11)
C7 C6 C5 122.00(11)
C7 C6 H6 119.0
C5 C6 H6 119.0
C8 C7 C6 117.04(11)
C8 C7 H7 121.5
C6 C7 H7 121.5
O2 C8 C7 123.68(11)
O2 C8 C9 113.88(10)
C7 C8 C9 122.44(11)
C10 C9 C8 120.22(11)
C10 C9 C12 131.28(10)
C8 C9 C12 108.45(10)
C9 C10 C5 118.82(11)
C9 C10 H10 120.6
C5 C10 H10 120.6
O2 C11 O3 108.49(10)
O2 C11 C12 108.40(9)
O3 C11 C12 107.84(9)
O2 C11 H11 110.7
O3 C11 H11 110.7
C12 C11 H11 110.7
O4 C12 C9 111.61(9)
O4 C12 C13 114.12(9)
C9 C12 C13 113.84(9)
O4 C12 C11 113.68(9)
C9 C12 C11 101.13(9)
C13 C12 C11 101.35(9)
C18 C13 C14 120.51(11)
C18 C13 C12 130.91(10)
C14 C13 C12 108.58(10)
O3 C14 C13 113.81(10)
O3 C14 C15 123.95(11)
C13 C14 C15 122.23(11)
C14 C15 C16 117.05(11)
C14 C15 H15 121.5
C16 C15 H15 121.5
C15 C16 C17 121.72(11)
C15 C16 H16 119.1
C17 C16 H16 119.1
C16 C17 C18 119.82(11)
C16 C17 C19 118.67(10)
C18 C17 C19 121.50(10)
C13 C18 C17 118.67(10)
C13 C18 H18 120.7
C17 C18 H18 120.7
O5 C19 N2 122.59(11)
O5 C19 C17 120.93(11)
N2 C19 C17 116.48(10)
N2 C20 C21 111.43(11)
N2 C20 H20A 109.3
C21 C20 H20A 109.3
N2 C20 H20B 109.3
C21 C20 H20B 109.3
H20A C20 H20B 108.0
C22 C21 C20 113.11(12)
C22 C21 H21A 109.0
C20 C21 H21A 109.0
C22 C21 H21B 109.0
C20 C21 H21B 109.0
H21A C21 H21B 107.8
C21 C22 H22A 109.5
C21 C22 H22B 109.5
H22A C22 H22B 109.5
C21 C22 H22C 109.5
H22A C22 H22C 109.5
H22B C22 H22C 109.5
C24 C23 H23A 109.5
C24 C23 H23B 109.5
H23A C23 H23B 109.5
C24 C23 H23C 109.5
H23A C23 H23C 109.5
H23B C23 H23C 109.5
C23 C24 C25 113.60(11)
C23 C24 H24A 108.8
C25 C24 H24A 108.8
C23 C24 H24B 108.8
C25 C24 H24B 108.8
H24A C24 H24B 107.7
N3 C25 C24 111.31(11)
N3 C25 H25A 109.4
C24 C25 H25A 109.4
N3 C25 H25B 109.4
C24 C25 H25B 109.4
H25A C25 H25B 108.0
O6 C26 N3 122.56(11)
O6 C26 C27 120.41(11)
N3 C26 C27 117.03(10)
C28 C27 C32 119.55(11)
C28 C27 C26 117.22(10)
C32 C27 C26 123.22(11)
C29 C28 C27 121.96(11)
C29 C28 H28 119.0
C27 C28 H28 119.0
C30 C29 C28 116.89(11)
C30 C29 H29 121.6
C28 C29 H29 121.6
O7 C30 C29 123.64(11)
O7 C30 C31 113.84(10)
C29 C30 C31 122.53(11)
C32 C31 C30 120.36(11)
C32 C31 C34 130.88(10)
C30 C31 C34 108.76(10)
C31 C32 C27 118.70(10)
C31 C32 H32 120.6
C27 C32 H32 120.6
O7 C33 O8 107.96(9)
O7 C33 C34 108.17(9)
O8 C33 C34 108.06(9)
O7 C33 H33 110.8
O8 C33 H33 110.8
C34 C33 H33 110.8
O9 C34 C31 110.61(9)
O9 C34 C35 114.18(9)
C31 C34 C35 114.03(9)
O9 C34 C33 114.97(9)
C31 C34 C33 101.04(9)
C35 C34 C33 101.04(9)
C40 C35 C36 120.32(11)
C40 C35 C34 130.95(10)
C36 C35 C34 108.72(10)
O8 C36 C37 123.83(11)
O8 C36 C35 113.90(10)
C37 C36 C35 122.23(11)
C36 C37 C38 117.21(11)
C36 C37 H37 121.4
C38 C37 H37 121.4
C37 C38 C39 121.73(11)
C37 C38 H38 119.1
C39 C38 H38 119.1
C38 C39 C40 119.57(11)
C38 C39 C41 118.03(10)
C40 C39 C41 122.39(11)
C35 C40 C39 118.92(11)
C35 C40 H40 120.5
C39 C40 H40 120.5
O10 C41 N4 121.98(11)
O10 C41 C39 121.11(11)
N4 C41 C39 116.91(10)
N4 C42 C43 113.09(11)
N4 C42 H42A 109.0
C43 C42 H42A 109.0
N4 C42 H42B 109.0
C43 C42 H42B 109.0
H42A C42 H42B 107.8
C42 C43 C44 111.81(13)
C42 C43 H43A 109.3
C44 C43 H43A 109.3
C42 C43 H43B 109.3
C44 C43 H43B 109.3
H43A C43 H43B 107.9
C43 C44 H44A 109.5
C43 C44 H44B 109.5
H44A C44 H44B 109.5
C43 C44 H44C 109.5
H44A C44 H44C 109.5
H44B C44 H44C 109.5
O11 C45 C46 108.41(14)
O11 C45 H45A 110.0
C46 C45 H45A 110.0
O11 C45 H45B 110.0
C46 C45 H45B 110.0
H45A C45 H45B 108.4
C45 C46 H46A 109.5
C45 C46 H46B 109.5
H46A C46 H46B 109.5
C45 C46 H46C 109.5
H46A C46 H46C 109.5
H46B C46 H46C 109.5
O12 C47 C48 113.54(13)
O12 C47 H47A 108.9
C48 C47 H47A 108.9
O12 C47 H47B 108.9
C48 C47 H47B 108.9
H47A C47 H47B 107.7
C47 C48 H48A 109.5
C47 C48 H48B 109.5
H48A C48 H48B 109.5
C47 C48 H48C 109.5
H48A C48 H48C 109.5
H48B C48 H48C 109.5
O13 C49A C50A 111.5(2)
O13 C49A H49A 109.3
C50A C49A H49A 109.3
O13 C49A H49B 109.3
C50A C49A H49B 109.3
H49A C49A H49B 108.0
C49A C50A H50A 109.5
C49A C50A H50B 109.5
H50A C50A H50B 109.5
C49A C50A H50C 109.5
H50A C50A H50C 109.5
H50B C50A H50C 109.5
O13 C49B C50B 111.1(5)
O13 C49B H49C 109.4
C50B C49B H49C 109.4
O13 C49B H49D 109.4
C50B C49B H49D 109.4
H49C C49B H49D 108.0
C49B C50B H50D 109.5
C49B C50B H50E 109.5
H50D C50B H50E 109.5
C49B C50B H50F 109.5
H50D C50B H50F 109.5
H50E C50B H50F 109.5

loop_
_geom_bond_atom_site_label_1
_geom_bond_atom_site_label_2
_geom_bond_distance
O1 C4 1.2407(15)
O2 C8 1.3743(15)
O2 C11 1.4214(14)
O3 C14 1.3718(14)
O3 C11 1.4308(14)
O4 C12 1.4171(14)
O4 H4 0.882(19)
O5 C19 1.2429(15)
O6 C26 1.2455(15)
O7 C30 1.3704(14)
O7 C33 1.4275(14)
O8 C36 1.3685(14)
O8 C33 1.4322(14)
O9 C34 1.4099(14)
O9 H9 0.90(2)
O10 C41 1.2404(15)
O11 C45 1.4243(19)
O11 H11A 0.94(3)
O12 C47 1.4336(18)
O12 H12 0.90(3)
O13 C49A 1.411(2)
O13 C49B 1.461(4)
O13 H13A 0.8400
O13 H13B 0.8400
N1 C4 1.3367(17)
N1 C3 1.4590(15)
N1 H1 0.852(17)
N2 C19 1.3329(15)
N2 C20 1.4586(16)
N2 H2 0.884(17)
N3 C26 1.3339(16)
N3 C25 1.4565(15)
N3 H3 0.833(17)
N4 C41 1.3371(16)
N4 C42 1.4583(16)
N4 H4A 0.869(17)
C1 C2 1.516(2)
C1 H1A 0.9800
C1 H1B 0.9800
C1 H1C 0.9800
C2 C3 1.5262(18)
C2 H2A 0.9900
C2 H2B 0.9900
C3 H3A 0.9900
C3 H3B 0.9900
C4 C5 1.5012(16)
C5 C6 1.3983(17)
C5 C10 1.4028(16)
C6 C7 1.3872(18)
C6 H6 0.9500
C7 C8 1.3821(18)
C7 H7 0.9500
C8 C9 1.3861(16)
C9 C10 1.3829(16)
C9 C12 1.5095(15)
C10 H10 0.9500
C11 C12 1.5684(15)
C11 H11 1.0000
C12 C13 1.5100(15)
C13 C18 1.3799(16)
C13 C14 1.3837(16)
C14 C15 1.3861(17)
C15 C16 1.3878(18)
C15 H15 0.9500
C16 C17 1.3982(16)
C16 H16 0.9500
C17 C18 1.3984(16)
C17 C19 1.4938(16)
C18 H18 0.9500
C20 C21 1.5212(19)
C20 H20A 0.9900
C20 H20B 0.9900
C21 C22 1.516(2)
C21 H21A 0.9900
C21 H21B 0.9900
C22 H22A 0.9800
C22 H22B 0.9800
C22 H22C 0.9800
C23 C24 1.516(2)
C23 H23A 0.9800
C23 H23B 0.9800
C23 H23C 0.9800
C24 C25 1.5245(17)
C24 H24A 0.9900
C24 H24B 0.9900
C25 H25A 0.9900
C25 H25B 0.9900
C26 C27 1.4944(16)
C27 C28 1.3994(17)
C27 C32 1.4045(16)
C28 C29 1.3890(18)
C28 H28 0.9500
C29 C30 1.3834(17)
C29 H29 0.9500
C30 C31 1.3861(16)
C31 C32 1.3805(16)
C31 C34 1.5069(15)
C32 H32 0.9500
C33 C34 1.5726(15)
C33 H33 1.0000
C34 C35 1.5119(15)
C35 C40 1.3806(16)
C35 C36 1.3869(16)
C36 C37 1.3856(17)
C37 C38 1.3882(18)
C37 H37 0.9500
C38 C39 1.4009(17)
C38 H38 0.9500
C39 C40 1.4019(16)
C39 C41 1.4965(16)
C40 H40 0.9500
C42 C43 1.516(2)
C42 H42A 0.9900
C42 H42B 0.9900
C43 C44 1.519(2)
C43 H43A 0.9900
C43 H43B 0.9900
C44 H44A 0.9800
C44 H44B 0.9800
C44 H44C 0.9800
C45 C46 1.502(3)
C45 H45A 0.9900
C45 H45B 0.9900
C46 H46A 0.9800
C46 H46B 0.9800
C46 H46C 0.9800
C47 C48 1.500(2)
C47 H47A 0.9900
C47 H47B 0.9900
C48 H48A 0.9800
C48 H48B 0.9800
C48 H48C 0.9800
C49A C50A 1.500(3)
C49A H49A 0.9900
C49A H49B 0.9900
C50A H50A 0.9800
C50A H50B 0.9800
C50A H50C 0.9800
C49B C50B 1.490(5)
C49B H49C 0.9900
C49B H49D 0.9900
C50B H50D 0.9800
C50B H50E 0.9800
C50B H50F 0.9800

loop_
_geom_hbond_atom_site_label_D
_geom_hbond_atom_site_label_H
_geom_hbond_atom_site_label_A
_geom_hbond_distance_DH
_geom_hbond_distance_HA
_geom_hbond_distance_DA
_geom_hbond_angle_DHA
_geom_hbond_site_symmetry_A
O4 H4 O5 0.882(19) 1.767(19) 2.6243(12) 163.5(17) 2_665
O9 H9 O10 0.90(2) 1.79(2) 2.6682(12) 162.3(19) 2_666
O11 H11A O12 0.94(3) 1.75(3) 2.6978(16) 179(2) .
O12 H12 O4 0.90(3) 1.91(3) 2.7943(14) 168(2) .
O13 H13B O6 0.84 2.00 2.8234(15) 168.4 1_565
N1 H1 O11 0.852(17) 2.052(17) 2.8787(15) 163.3(15) .
N2 H2 O1 0.884(17) 1.999(17) 2.8599(14) 164.3(15) 2_655
N3 H3 O13 0.833(17) 2.129(17) 2.8464(15) 144.2(15) 2_666
N4 H4A O6 0.869(17) 2.029(17) 2.8712(14) 162.9(15) 2_656
C11 H11 O4 1.00 2.59 3.4191(15) 140.8 2_765
C11 H11 O5 1.00 2.56 3.1206(15) 115.1 2_665
C33 H33 O9 1.00 2.47 3.3754(15) 150.8 2_766
C43 H43A O8 0.99 2.58 3.5689(18) 174.3 2_666
C50A H50B O3 0.98 2.60 3.559(3) 167.8 2_665
C50B H50E O3 0.98 2.55 3.383(7) 142.8 2_665

loop_
_geom_torsion_atom_site_label_1
_geom_torsion_atom_site_label_2
_geom_torsion_atom_site_label_3
_geom_torsion_atom_site_label_4
_geom_torsion
C4 N1 C3 C2 111.45(14)
C1 C2 C3 N1 -62.19(16)
C3 N1 C4 O1 3.87(19)
C3 N1 C4 C5 -175.77(10)
O1 C4 C5 C6 -21.58(17)
N1 C4 C5 C6 158.08(11)
O1 C4 C5 C10 158.36(12)
N1 C4 C5 C10 -21.98(17)
C10 C5 C6 C7 0.13(19)
C4 C5 C6 C7 -179.93(11)
C5 C6 C7 C8 -0.68(19)
C11 O2 C8 C7 176.75(12)
C11 O2 C8 C9 -3.07(14)
C6 C7 C8 O2 -178.55(11)
C6 C7 C8 C9 1.26(19)
O2 C8 C9 C10 178.54(10)
C7 C8 C9 C10 -1.28(19)
O2 C8 C9 C12 0.93(14)
C7 C8 C9 C12 -178.89(11)
C8 C9 C10 C5 0.67(17)
C12 C9 C10 C5 177.65(11)
C6 C5 C10 C9 -0.12(17)
C4 C5 C10 C9 179.95(10)
C8 O2 C11 O3 -113.04(10)
C8 O2 C11 C12 3.82(13)
C14 O3 C11 O2 119.83(10)
C14 O3 C11 C12 2.62(12)
C10 C9 C12 O4 62.91(16)
C8 C9 C12 O4 -119.84(10)
C10 C9 C12 C13 -68.05(16)
C8 C9 C12 C13 109.20(11)
C10 C9 C12 C11 -175.89(12)
C8 C9 C12 C11 1.36(12)
O2 C11 C12 O4 116.61(10)
O3 C11 C12 O4 -126.12(10)
O2 C11 C12 C9 -3.13(12)
O3 C11 C12 C9 114.14(10)
O2 C11 C12 C13 -120.49(10)
O3 C11 C12 C13 -3.22(12)
O4 C12 C13 C18 -55.02(16)
C9 C12 C13 C18 74.69(15)
C11 C12 C13 C18 -177.62(12)
O4 C12 C13 C14 125.33(10)
C9 C12 C13 C14 -104.96(11)
C11 C12 C13 C14 2.73(12)
C11 O3 C14 C13 -0.85(14)
C11 O3 C14 C15 177.83(12)
C18 C13 C14 O3 178.93(10)
C12 C13 C14 O3 -1.37(14)
C18 C13 C14 C15 0.22(18)
C12 C13 C14 C15 179.92(11)
O3 C14 C15 C16 -178.38(11)
C13 C14 C15 C16 0.19(19)
C14 C15 C16 C17 -0.63(19)
C15 C16 C17 C18 0.67(19)
C15 C16 C17 C19 179.23(11)
C14 C13 C18 C17 -0.20(17)
C12 C13 C18 C17 -179.82(11)
C16 C17 C18 C13 -0.23(17)
C19 C17 C18 C13 -178.75(10)
C20 N2 C19 O5 -5.12(19)
C20 N2 C19 C17 175.09(11)
C16 C17 C19 O5 -33.80(17)
C18 C17 C19 O5 144.74(12)
C16 C17 C19 N2 145.99(11)
C18 C17 C19 N2 -35.47(16)
C19 N2 C20 C21 -125.56(13)
N2 C20 C21 C22 56.99(16)
C26 N3 C25 C24 113.66(13)
C23 C24 C25 N3 -65.19(15)
C25 N3 C26 O6 2.00(19)
C25 N3 C26 C27 -177.23(11)
O6 C26 C27 C28 -18.72(17)
N3 C26 C27 C28 160.53(11)
O6 C26 C27 C32 161.96(11)
N3 C26 C27 C32 -18.79(17)
C32 C27 C28 C29 1.28(19)
C26 C27 C28 C29 -178.07(11)
C27 C28 C29 C30 -0.78(19)
C33 O7 C30 C29 178.02(12)
C33 O7 C30 C31 -2.11(14)
C28 C29 C30 O7 179.51(11)
C28 C29 C30 C31 -0.35(19)
O7 C30 C31 C32 -178.90(10)
C29 C30 C31 C32 0.96(18)
O7 C30 C31 C34 1.91(14)
C29 C30 C31 C34 -178.23(11)
C30 C31 C32 C27 -0.44(17)
C34 C31 C32 C27 178.55(11)
C28 C27 C32 C31 -0.64(17)
C26 C27 C32 C31 178.67(10)
C30 O7 C33 O8 -115.28(10)
C30 O7 C33 C34 1.42(12)
C36 O8 C33 O7 117.96(10)
C36 O8 C33 C34 1.19(12)
C32 C31 C34 O9 57.85(16)
C30 C31 C34 O9 -123.08(10)
C32 C31 C34 C35 -72.45(15)
C30 C31 C34 C35 106.63(11)
C32 C31 C34 C33 -179.95(12)
C30 C31 C34 C33 -0.87(12)
O7 C33 C34 O9 118.79(10)
O8 C33 C34 O9 -124.58(10)
O7 C33 C34 C31 -0.32(12)
O8 C33 C34 C31 116.31(10)
O7 C33 C34 C35 -117.76(10)
O8 C33 C34 C35 -1.13(11)
O9 C34 C35 C40 -54.13(16)
C31 C34 C35 C40 74.37(15)
C33 C34 C35 C40 -178.13(11)
O9 C34 C35 C36 124.69(10)
C31 C34 C35 C36 -106.81(11)
C33 C34 C35 C36 0.69(12)
C33 O8 C36 C37 177.26(11)
C33 O8 C36 C35 -0.77(13)
C40 C35 C36 O8 178.96(10)
C34 C35 C36 O8 -0.01(14)
C40 C35 C36 C37 0.89(18)
C34 C35 C36 C37 -178.07(11)
O8 C36 C37 C38 -178.62(11)
C35 C36 C37 C38 -0.75(18)
C36 C37 C38 C39 -0.19(18)
C37 C38 C39 C40 0.99(18)
C37 C38 C39 C41 179.98(11)
C36 C35 C40 C39 -0.07(17)
C34 C35 C40 C39 178.64(11)
C38 C39 C40 C35 -0.84(17)
C41 C39 C40 C35 -179.79(10)
C42 N4 C41 O10 -0.95(19)
C42 N4 C41 C39 179.60(11)
C38 C39 C41 O10 -25.98(17)
C40 C39 C41 O10 152.99(12)
C38 C39 C41 N4 153.48(11)
C40 C39 C41 N4 -27.56(16)
C41 N4 C42 C43 -95.09(15)
N4 C42 C43 C44 174.29(12)
